data_7014185
loop_
_publ_author_name
'Schneider, Daniel'
'Schier, Annette'
'Schmidbaur, Hubert'

_publ_section_title
;
 Governing the oxidative addition of iodine to gold(I) complexes by
 ligand tuning.
;
_journal_issue 13
_journal_name_full 'Dalton transactions (Cambridge, England : 2003)'
_journal_page_first 1995
_journal_page_last 2005
_journal_paper_doi 10.1039/b403005b
_journal_year 2004
_chemical_formula_moiety '[(Me2PhP)AuI30.75CH2Cl2]'
_chemical_formula_sum 'C8.75 H12.5 Au Cl1.5 I3 P'
_chemical_formula_weight 779.50
_chemical_name_systematic
;
?
;
_space_group_IT_number 15
_symmetry_cell_setting monoclinic
_symmetry_space_group_name_Hall '-C 2yc'
_symmetry_space_group_name_H-M 'C 1 2/c 1'
_atom_sites_solution_hydrogens geom
_atom_sites_solution_primary direct
_atom_sites_solution_secondary difmap
_audit_creation_method SHELXL-97
_cell_angle_alpha 90.00
_cell_angle_beta 116.494(1)
_cell_angle_gamma 90.00
_cell_formula_units_Z 16
_cell_length_a 35.9785(4)
_cell_length_b 8.3066(1)
_cell_length_c 25.1157(4)
_cell_measurement_reflns_used 101645
_cell_measurement_temperature 143(2)
_cell_volume 6717.78(16)
_computing_cell_refinement HKL2000
_computing_data_collection XPRESS
_computing_data_reduction HKL2000
_computing_molecular_graphics SHELXTL-PLUS
_computing_publication_material 'SHELXL-97 (Sheldrick, 1997)'
_computing_structure_refinement 'SHELXL-97 (Sheldrick, 1997)'
_computing_structure_solution 'SHELXS-97 (Sheldrick, 1990)'
_diffrn_ambient_temperature 143(2)
_diffrn_measured_fraction_theta_full 0.972
_diffrn_measured_fraction_theta_max 0.972
_diffrn_measurement_device_type 'Nonius DIP 2020 HU'
_diffrn_measurement_method phi-rotation
_diffrn_radiation_monochromator graphite
_diffrn_radiation_source 'fine-focus sealed tube'
_diffrn_radiation_type MoK\a
_diffrn_radiation_wavelength 0.71073
_diffrn_reflns_av_R_equivalents 0.057
_diffrn_reflns_av_sigmaI/netI 0.064
_diffrn_reflns_limit_h_max 46
_diffrn_reflns_limit_h_min -46
_diffrn_reflns_limit_k_max 10
_diffrn_reflns_limit_k_min -10
_diffrn_reflns_limit_l_max 32
_diffrn_reflns_limit_l_min -32
_diffrn_reflns_number 101645
_diffrn_reflns_theta_full 27.29
_diffrn_reflns_theta_max 27.29
_diffrn_reflns_theta_min 3.14
_exptl_absorpt_coefficient_mu 14.582
_exptl_absorpt_correction_T_max 0.787
_exptl_absorpt_correction_T_min 0.348
_exptl_absorpt_correction_type DEABS
_exptl_crystal_colour black
_exptl_crystal_density_diffrn 3.083
_exptl_crystal_density_method 'not measured'
_exptl_crystal_description plate
_exptl_crystal_F_000 5496
_exptl_crystal_size_max 0.50
_exptl_crystal_size_mid 0.30
_exptl_crystal_size_min 0.10
_refine_diff_density_max 3.499
_refine_diff_density_min -3.515
_refine_diff_density_rms 0.219
_refine_ls_extinction_method none
_refine_ls_goodness_of_fit_ref 1.223
_refine_ls_hydrogen_treatment riding
_refine_ls_matrix_type full
_refine_ls_number_parameters 276
_refine_ls_number_reflns 7357
_refine_ls_number_restraints 0
_refine_ls_restrained_S_all 1.223
_refine_ls_R_factor_all 0.0340
_refine_ls_R_factor_gt 0.0336
_refine_ls_shift/su_max 0.001
_refine_ls_shift/su_mean 0.000
_refine_ls_structure_factor_coef Fsqd
_refine_ls_weighting_details 'calc w=1/[\s^2^(Fo^2^)+(0.0053P)^2^+116.6794P] where P=(Fo^2^+2Fc^2^)/3'
_refine_ls_weighting_scheme calc
_refine_ls_wR_factor_gt 0.0837
_refine_ls_wR_factor_ref 0.0839
_reflns_number_gt 7281
_reflns_number_total 7357
_reflns_threshold_expression >2sigma(I)
_cod_data_source_file b403005b.txt
_cod_data_source_block '[(Me2PhP)AuI30.75CH2Cl2]'
_cod_original_cell_volume 6717.77(15)
_cod_original_sg_symbol_H-M C2/c
_cod_original_formula_sum 'C8.75 H12.50 Au Cl1.50 I3 P'
_cod_database_code 7014185

loop_
_symmetry_equiv_pos_as_xyz
'x, y, z'
'-x, y, -z+1/2'
'x+1/2, y+1/2, z'
'-x+1/2, y+1/2, -z+1/2'
'-x, -y, -z'
'x, -y, z-1/2'
'-x+1/2, -y+1/2, -z'
'x+1/2, -y+1/2, z-1/2'

loop_
_atom_site_label
_atom_site_type_symbol
_atom_site_fract_x
_atom_site_fract_y
_atom_site_fract_z
_atom_site_U_iso_or_equiv
_atom_site_adp_type
_atom_site_occupancy
_atom_site_symmetry_multiplicity
_atom_site_calc_flag
_atom_site_refinement_flags
_atom_site_disorder_assembly
_atom_site_disorder_group
Au1 Au 0.215719(7) 0.86197(3) 0.162299(11) 0.02132(7) Uani 1 1 d . . .
Au2 Au 0.367449(8) 0.81600(3) 0.122606(11) 0.02281(7) Uani 1 1 d . . .
I1 I 0.213405(16) 1.14180(6) 0.11251(2) 0.03213(11) Uani 1 1 d . . .
I2 I 0.277530(15) 0.77207(7) 0.13885(2) 0.03326(12) Uani 1 1 d . . .
I3 I 0.211829(15) 0.56597(6) 0.19598(2) 0.03184(11) Uani 1 1 d . . .
I4 I 0.408987(14) 0.56660(6) 0.18791(2) 0.03012(11) Uani 1 1 d . . .
I5 I 0.338172(16) 0.63029(6) 0.02824(2) 0.03049(11) Uani 1 1 d . . .
I6 I 0.39900(2) 0.99130(8) 0.21968(3) 0.05073(17) Uani 1 1 d . . .
P1 P 0.16241(5) 0.9323(2) 0.18736(8) 0.0228(3) Uani 1 1 d . . .
P2 P 0.33491(6) 1.0387(2) 0.06246(8) 0.0253(3) Uani 1 1 d . . .
C11 C 0.1533(3) 1.1453(9) 0.1897(4) 0.0333(16) Uani 1 1 d . . .
H11A H 0.1306 1.1619 0.2006 0.050 Uiso 1 1 calc R . .
H11B H 0.1459 1.1927 0.1506 0.050 Uiso 1 1 calc R . .
H11C H 0.1786 1.1968 0.2194 0.050 Uiso 1 1 calc R . .
C12 C 0.1714(2) 0.8608(10) 0.2594(3) 0.0299(15) Uani 1 1 d . . .
H12A H 0.1482 0.8933 0.2676 0.045 Uiso 1 1 calc R . .
H12B H 0.1973 0.9069 0.2896 0.045 Uiso 1 1 calc R . .
H12C H 0.1735 0.7431 0.2604 0.045 Uiso 1 1 calc R . .
C21 C 0.2840(2) 1.0022(10) 0.0022(4) 0.0342(16) Uani 1 1 d . . .
H21A H 0.2731 1.1022 -0.0201 0.051 Uiso 1 1 calc R . .
H21B H 0.2653 0.9648 0.0185 0.051 Uiso 1 1 calc R . .
H21C H 0.2860 0.9199 -0.0243 0.051 Uiso 1 1 calc R . .
C22 C 0.3257(2) 1.2073(9) 0.0996(4) 0.0325(16) Uani 1 1 d . . .
H22A H 0.3121 1.2934 0.0707 0.049 Uiso 1 1 calc R . .
H22B H 0.3522 1.2465 0.1306 0.049 Uiso 1 1 calc R . .
H22C H 0.3078 1.1740 0.1177 0.049 Uiso 1 1 calc R . .
C111 C 0.1149(2) 0.8491(9) 0.1316(3) 0.0263(14) Uani 1 1 d . . .
C112 C 0.0897(2) 0.7479(11) 0.1456(4) 0.0373(18) Uani 1 1 d . . .
H11D H 0.0976 0.7195 0.1859 0.045 Uiso 1 1 calc R . .
C113 C 0.0529(3) 0.6884(12) 0.1006(4) 0.046(2) Uani 1 1 d . . .
H11E H 0.0356 0.6200 0.1103 0.055 Uiso 1 1 calc R . .
C114 C 0.0414(2) 0.7283(11) 0.0420(4) 0.0416(19) Uani 1 1 d . . .
H11F H 0.0163 0.6870 0.0114 0.050 Uiso 1 1 calc R . .
C115 C 0.0661(3) 0.8275(12) 0.0278(4) 0.046(2) Uani 1 1 d . . .
H11G H 0.0582 0.8551 -0.0126 0.055 Uiso 1 1 calc R . .
C116 C 0.1028(2) 0.8878(11) 0.0726(4) 0.0359(17) Uani 1 1 d . . .
H11H H 0.1198 0.9565 0.0626 0.043 Uiso 1 1 calc R . .
C211 C 0.3688(2) 1.1045(9) 0.0308(3) 0.0290(15) Uani 1 1 d . . .
C212 C 0.3639(3) 1.0408(10) -0.0231(3) 0.0354(17) Uani 1 1 d . . .
H21D H 0.3426 0.9646 -0.0436 0.042 Uiso 1 1 calc R . .
C213 C 0.3902(3) 1.0889(11) -0.0467(4) 0.0409(19) Uani 1 1 d . . .
H21E H 0.3867 1.0468 -0.0839 0.049 Uiso 1 1 calc R . .
C214 C 0.4215(3) 1.1982(12) -0.0166(4) 0.045(2) Uani 1 1 d . . .
H21F H 0.4396 1.2298 -0.0330 0.054 Uiso 1 1 calc R . .
C215 C 0.4270(2) 1.2624(12) 0.0375(4) 0.042(2) Uani 1 1 d . . .
H21G H 0.4486 1.3372 0.0581 0.051 Uiso 1 1 calc R . .
C216 C 0.4000(2) 1.2154(10) 0.0613(4) 0.0354(17) Uani 1 1 d . . .
H21I H 0.4031 1.2591 0.0980 0.043 Uiso 1 1 calc R . .
C1 C 0.0000 0.689(2) 0.2500 0.088(7) Uani 1 2 d S . .
H1A H 0.0233 0.6235 0.2723 0.106 Uiso 1 1 d . . .
C2 C -0.0037(3) 0.7688(12) -0.1595(4) 0.043(2) Uani 1 1 d . . .
H2A H -0.0251 0.7296 -0.1984 0.052 Uiso 1 1 calc R . .
H2B H 0.0138 0.8481 -0.1674 0.052 Uiso 1 1 calc R . .
Cl11 Cl 0.01075(8) 0.8026(3) 0.20004(10) 0.0486(5) Uani 1 1 d . . .
Cl21 Cl -0.02856(8) 0.8658(3) -0.12114(11) 0.0543(6) Uani 1 1 d . . .
Cl22 Cl 0.02710(7) 0.6076(3) -0.11997(11) 0.0473(5) Uani 1 1 d . . .

loop_
_atom_site_aniso_label
_atom_site_aniso_U_11
_atom_site_aniso_U_22
_atom_site_aniso_U_33
_atom_site_aniso_U_23
_atom_site_aniso_U_13
_atom_site_aniso_U_12
Au1 0.01816(12) 0.02326(14) 0.02325(12) 0.00072(9) 0.00988(10) -0.00045(9)
Au2 0.02017(13) 0.02347(14) 0.02499(13) -0.00070(9) 0.01026(10) -0.00074(9)
I1 0.0361(3) 0.0272(3) 0.0379(3) 0.00638(18) 0.0208(2) 0.00015(18)
I2 0.0255(2) 0.0440(3) 0.0356(2) 0.0067(2) 0.01834(19) 0.00708(19)
I3 0.0302(2) 0.0238(2) 0.0424(3) 0.00482(18) 0.0170(2) 0.00092(17)
I4 0.0266(2) 0.0295(3) 0.0315(2) 0.00445(18) 0.01041(18) 0.00201(17)
I5 0.0374(3) 0.0264(3) 0.0269(2) -0.00248(17) 0.01375(19) -0.00060(18)
I6 0.0480(3) 0.0447(3) 0.0380(3) -0.0170(2) -0.0001(2) 0.0084(3)
P1 0.0210(8) 0.0243(9) 0.0263(8) 0.0003(6) 0.0133(7) 0.0003(6)
P2 0.0235(8) 0.0228(9) 0.0301(9) 0.0013(7) 0.0123(7) -0.0001(6)
C11 0.034(4) 0.030(4) 0.038(4) -0.002(3) 0.018(3) 0.008(3)
C12 0.032(4) 0.034(4) 0.027(3) 0.001(3) 0.016(3) -0.001(3)
C21 0.025(4) 0.031(4) 0.041(4) 0.006(3) 0.010(3) 0.003(3)
C22 0.036(4) 0.025(4) 0.043(4) -0.002(3) 0.024(3) 0.003(3)
C111 0.026(3) 0.022(3) 0.035(4) 0.000(3) 0.017(3) -0.001(3)
C112 0.027(4) 0.047(5) 0.041(4) -0.001(4) 0.019(3) -0.013(3)
C113 0.028(4) 0.054(6) 0.060(6) -0.007(4) 0.025(4) -0.009(4)
C114 0.022(4) 0.048(5) 0.045(4) -0.010(4) 0.006(3) 0.000(3)
C115 0.037(5) 0.055(6) 0.032(4) 0.000(4) 0.004(3) -0.009(4)
C116 0.027(4) 0.043(5) 0.036(4) 0.002(3) 0.012(3) -0.007(3)
C211 0.030(4) 0.027(4) 0.033(4) 0.007(3) 0.017(3) 0.003(3)
C212 0.042(4) 0.032(4) 0.033(4) 0.004(3) 0.018(3) 0.005(3)
C213 0.047(5) 0.042(5) 0.041(4) 0.010(4) 0.026(4) 0.014(4)
C214 0.033(4) 0.059(6) 0.051(5) 0.027(4) 0.026(4) 0.016(4)
C215 0.024(4) 0.052(5) 0.050(5) 0.009(4) 0.015(3) 0.000(3)
C216 0.032(4) 0.036(4) 0.040(4) 0.004(3) 0.018(3) -0.001(3)
C1 0.125(17) 0.042(10) 0.16(2) 0.000 0.121(17) 0.000
C2 0.039(5) 0.052(6) 0.037(4) 0.007(4) 0.016(4) 0.005(4)
Cl11 0.0509(13) 0.0459(13) 0.0435(11) -0.0034(9) 0.0162(10) 0.0018(10)
Cl21 0.0487(13) 0.0682(17) 0.0503(12) 0.0118(11) 0.0260(11) 0.0226(11)
Cl22 0.0437(12) 0.0394(12) 0.0581(13) 0.0044(10) 0.0219(10) 0.0051(9)

loop_
_atom_type_symbol
_atom_type_description
_atom_type_scat_dispersion_real
_atom_type_scat_dispersion_imag
_atom_type_scat_source
C C 0.0033 0.0016 'International Tables Vol C Tables 4.2.6.8 and 6.1.1.4'
H H 0.0000 0.0000 'International Tables Vol C Tables 4.2.6.8 and 6.1.1.4'
P P 0.1023 0.0942 'International Tables Vol C Tables 4.2.6.8 and 6.1.1.4'
I I -0.4742 1.8119 'International Tables Vol C Tables 4.2.6.8 and 6.1.1.4'
Au Au -2.0133 8.8022 'International Tables Vol C Tables 4.2.6.8 and 6.1.1.4'
Cl Cl 0.1484 0.1585 'International Tables Vol C Tables 4.2.6.8 and 6.1.1.4'

loop_
_geom_angle_atom_site_label_1
_geom_angle_atom_site_label_2
_geom_angle_atom_site_label_3
_geom_angle
_geom_angle_site_symmetry_1
_geom_angle_site_symmetry_3
_geom_angle_publ_flag
P1 Au1 I1 92.95(5) . . ?
P1 Au1 I3 88.81(5) . . ?
I1 Au1 I3 171.507(19) . . ?
P1 Au1 I2 176.98(5) . . ?
I1 Au1 I2 89.718(17) . . ?
I3 Au1 I2 88.757(17) . . ?
P2 Au2 I5 89.88(5) . . ?
P2 Au2 I6 92.61(5) . . ?
I5 Au2 I6 177.43(2) . . ?
P2 Au2 I4 175.44(5) . . ?
I5 Au2 I4 89.297(17) . . ?
I6 Au2 I4 88.167(19) . . ?
C12 P1 C111 109.8(3) . . ?
C12 P1 C11 104.2(4) . . ?
C111 P1 C11 106.3(4) . . ?
C12 P1 Au1 112.9(3) . . ?
C111 P1 Au1 107.6(2) . . ?
C11 P1 Au1 115.8(3) . . ?
C22 P2 C21 102.3(4) . . ?
C22 P2 C211 108.0(4) . . ?
C21 P2 C211 108.3(4) . . ?
C22 P2 Au2 115.9(3) . . ?
C21 P2 Au2 115.8(3) . . ?
C211 P2 Au2 106.3(2) . . ?
P1 C11 H11A 109.5 . . ?
P1 C11 H11B 109.5 . . ?
H11A C11 H11B 109.5 . . ?
P1 C11 H11C 109.5 . . ?
H11A C11 H11C 109.5 . . ?
H11B C11 H11C 109.5 . . ?
P1 C12 H12A 109.5 . . ?
P1 C12 H12B 109.5 . . ?
H12A C12 H12B 109.5 . . ?
P1 C12 H12C 109.5 . . ?
H12A C12 H12C 109.5 . . ?
H12B C12 H12C 109.5 . . ?
P2 C21 H21A 109.5 . . ?
P2 C21 H21B 109.5 . . ?
H21A C21 H21B 109.5 . . ?
P2 C21 H21C 109.5 . . ?
H21A C21 H21C 109.5 . . ?
H21B C21 H21C 109.5 . . ?
P2 C22 H22A 109.5 . . ?
P2 C22 H22B 109.5 . . ?
H22A C22 H22B 109.5 . . ?
P2 C22 H22C 109.5 . . ?
H22A C22 H22C 109.5 . . ?
H22B C22 H22C 109.5 . . ?
C116 C111 C112 118.9(7) . . ?
C116 C111 P1 118.7(6) . . ?
C112 C111 P1 122.4(6) . . ?
C111 C112 C113 120.0(8) . . ?
C111 C112 H11D 120.0 . . ?
C113 C112 H11D 120.0 . . ?
C114 C113 C112 120.2(8) . . ?
C114 C113 H11E 119.9 . . ?
C112 C113 H11E 119.9 . . ?
C115 C114 C113 120.1(8) . . ?
C115 C114 H11F 119.9 . . ?
C113 C114 H11F 119.9 . . ?
C114 C115 C116 119.8(8) . . ?
C114 C115 H11G 120.1 . . ?
C116 C115 H11G 120.1 . . ?
C111 C116 C115 121.0(8) . . ?
C111 C116 H11H 119.5 . . ?
C115 C116 H11H 119.5 . . ?
C216 C211 C212 120.6(7) . . ?
C216 C211 P2 119.8(6) . . ?
C212 C211 P2 119.7(6) . . ?
C213 C212 C211 119.7(8) . . ?
C213 C212 H21D 120.2 . . ?
C211 C212 H21D 120.2 . . ?
C214 C213 C212 120.2(8) . . ?
C214 C213 H21E 119.9 . . ?
C212 C213 H21E 119.9 . . ?
C213 C214 C215 120.8(8) . . ?
C213 C214 H21F 119.6 . . ?
C215 C214 H21F 119.6 . . ?
C214 C215 C216 119.2(8) . . ?
C214 C215 H21G 120.4 . . ?
C216 C215 H21G 120.4 . . ?
C211 C216 C215 119.6(8) . . ?
C211 C216 H21I 120.2 . . ?
C215 C216 H21I 120.2 . . ?
Cl11 C1 Cl11 114.5(10) . 2 ?
Cl11 C1 H1A 108.3 . . ?
Cl11 C1 H1A 108.0 2 . ?
Cl22 C2 Cl21 112.7(5) . . ?
Cl22 C2 H2A 109.0 . . ?
Cl21 C2 H2A 109.0 . . ?
Cl22 C2 H2B 109.0 . . ?
Cl21 C2 H2B 109.0 . . ?
H2A C2 H2B 107.8 . . ?

loop_
_geom_bond_atom_site_label_1
_geom_bond_atom_site_label_2
_geom_bond_distance
_geom_bond_site_symmetry_2
_geom_bond_publ_flag
Au1 P1 2.3439(17) . ?
Au1 I1 2.6231(5) . ?
Au1 I3 2.6242(5) . ?
Au1 I2 2.6493(5) . ?
Au2 P2 2.3445(18) . ?
Au2 I5 2.6228(5) . ?
Au2 I6 2.6236(6) . ?
Au2 I4 2.6511(5) . ?
P1 C12 1.791(7) . ?
P1 C111 1.796(7) . ?
P1 C11 1.805(8) . ?
P2 C22 1.793(8) . ?
P2 C21 1.806(8) . ?
P2 C211 1.812(7) . ?
C11 H11A 0.9800 . ?
C11 H11B 0.9800 . ?
C11 H11C 0.9800 . ?
C12 H12A 0.9800 . ?
C12 H12B 0.9800 . ?
C12 H12C 0.9800 . ?
C21 H21A 0.9800 . ?
C21 H21B 0.9800 . ?
C21 H21C 0.9800 . ?
C22 H22A 0.9800 . ?
C22 H22B 0.9800 . ?
C22 H22C 0.9800 . ?
C111 C116 1.383(11) . ?
C111 C112 1.392(10) . ?
C112 C113 1.393(12) . ?
C112 H11D 0.9500 . ?
C113 C114 1.381(13) . ?
C113 H11E 0.9500 . ?
C114 C115 1.371(13) . ?
C114 H11F 0.9500 . ?
C115 C116 1.392(11) . ?
C115 H11G 0.9500 . ?
C116 H11H 0.9500 . ?
C211 C216 1.389(11) . ?
C211 C212 1.390(11) . ?
C212 C213 1.380(12) . ?
C212 H21D 0.9500 . ?
C213 C214 1.382(14) . ?
C213 H21E 0.9500 . ?
C214 C215 1.390(13) . ?
C214 H21F 0.9500 . ?
C215 C216 1.402(11) . ?
C215 H21G 0.9500 . ?
C216 H21I 0.9500 . ?
C1 Cl11 1.746(10) . ?
C1 Cl11 1.746(10) 2 ?
C1 H1A 0.9454 . ?
C2 Cl22 1.740(9) . ?
C2 Cl21 1.774(9) . ?
C2 H2A 0.9900 . ?
C2 H2B 0.9900 . ?

loop_
_geom_torsion_atom_site_label_1
_geom_torsion_atom_site_label_2
_geom_torsion_atom_site_label_3
_geom_torsion_atom_site_label_4
_geom_torsion
_geom_torsion_site_symmetry_1
_geom_torsion_site_symmetry_2
_geom_torsion_site_symmetry_3
_geom_torsion_site_symmetry_4
_geom_torsion_publ_flag
I1 Au1 P1 C12 -140.3(3) . . . . ?
I3 Au1 P1 C12 48.0(3) . . . . ?
I2 Au1 P1 C12 11.6(10) . . . . ?
I1 Au1 P1 C111 98.3(3) . . . . ?
I3 Au1 P1 C111 -73.4(3) . . . . ?
I2 Au1 P1 C111 -109.8(9) . . . . ?
I1 Au1 P1 C11 -20.4(3) . . . . ?
I3 Au1 P1 C11 167.9(3) . . . . ?
I2 Au1 P1 C11 131.6(9) . . . . ?
I5 Au2 P2 C22 158.5(3) . . . . ?
I6 Au2 P2 C22 -22.1(3) . . . . ?
I4 Au2 P2 C22 -121.9(6) . . . . ?
I5 Au2 P2 C21 38.7(3) . . . . ?
I6 Au2 P2 C21 -142.0(3) . . . . ?
I4 Au2 P2 C21 118.3(6) . . . . ?
I5 Au2 P2 C211 -81.6(3) . . . . ?
I6 Au2 P2 C211 97.8(3) . . . . ?
I4 Au2 P2 C211 -1.9(7) . . . . ?
C12 P1 C111 C116 -178.9(6) . . . . ?
C11 P1 C111 C116 69.0(7) . . . . ?
Au1 P1 C111 C116 -55.6(7) . . . . ?
C12 P1 C111 C112 1.5(8) . . . . ?
C11 P1 C111 C112 -110.6(7) . . . . ?
Au1 P1 C111 C112 124.8(6) . . . . ?
C116 C111 C112 C113 -0.4(13) . . . . ?
P1 C111 C112 C113 179.2(7) . . . . ?
C111 C112 C113 C114 0.5(14) . . . . ?
C112 C113 C114 C115 -0.3(14) . . . . ?
C113 C114 C115 C116 0.1(15) . . . . ?
C112 C111 C116 C115 0.2(13) . . . . ?
P1 C111 C116 C115 -179.5(7) . . . . ?
C114 C115 C116 C111 0.0(15) . . . . ?
C22 P2 C211 C216 36.2(7) . . . . ?
C21 P2 C211 C216 146.3(6) . . . . ?
Au2 P2 C211 C216 -88.7(6) . . . . ?
C22 P2 C211 C212 -145.1(6) . . . . ?
C21 P2 C211 C212 -35.1(7) . . . . ?
Au2 P2 C211 C212 89.9(6) . . . . ?
C216 C211 C212 C213 -0.3(12) . . . . ?
P2 C211 C212 C213 -179.0(6) . . . . ?
C211 C212 C213 C214 0.9(12) . . . . ?
C212 C213 C214 C215 -0.6(13) . . . . ?
C213 C214 C215 C216 -0.2(13) . . . . ?
C212 C211 C216 C215 -0.5(12) . . . . ?
P2 C211 C216 C215 178.2(6) . . . . ?
C214 C215 C216 C211 0.7(13) . . . . ?
